data_7040829
loop_
_publ_author_name
'Baus, Johannes A.'
'Tacke, Reinhold'

_publ_section_title
;
 Neutral six-coordinate bis(dithiocarbamato)silicon(iv) complexes with an
 SiCl2S4skeleton
;
_journal_name_full 'Dalton Trans.'
_journal_paper_doi 10.1039/C6DT03264H
_journal_year 2017
_chemical_formula_moiety 'C14 H28 Cl2 N2 S4 Si, C2 H3 N'
_chemical_formula_sum 'C16 H31 Cl2 N3 S4 Si'
_chemical_formula_weight 492.67
_space_group_crystal_system monoclinic
_space_group_IT_number 14
_space_group_name_Hall '-P 2yn'
_space_group_name_H-M_alt 'P 1 21/n 1'
_symmetry_space_group_name_Hall '-P 2yn'
_symmetry_space_group_name_H-M 'P 1 21/n 1'
_atom_sites_solution_hydrogens geom
_audit_creation_method SHELXL-2014/7
_audit_update_record
;
2016-08-18 deposited with the CCDC.
2016-09-28 downloaded from the CCDC.
;
_cell_angle_alpha 90
_cell_angle_beta 97.87(4)
_cell_angle_gamma 90
_cell_formula_units_Z 4
_cell_length_a 9.825(6)
_cell_length_b 19.594(15)
_cell_length_c 13.142(9)
_cell_measurement_reflns_used 9850
_cell_measurement_temperature 100(2)
_cell_measurement_theta_max 30.86
_cell_measurement_theta_min 2.34
_cell_volume 2506(3)
_computing_cell_refinement 'Bruker SAINT'
_computing_data_collection 'Bruker APEX2'
_computing_data_reduction 'Bruker SAINT'
_computing_molecular_graphics 'ORTEP & POV-Ray'
_computing_publication_material 'Bruker SHELXTL'
_computing_structure_refinement 'SHELXL-2014/7 (Sheldrick, 2014)'
_computing_structure_solution 'SHELXS-2013/1 (Sheldrick, 2013)'
_diffrn_ambient_temperature 100(2)
_diffrn_measured_fraction_theta_full 0.999
_diffrn_measured_fraction_theta_max 0.999
_diffrn_measurement_device_type 'Bruker APEX-II CCD'
_diffrn_measurement_method '\f and \w scans'
_diffrn_radiation_monochromator graphite
_diffrn_radiation_source 'rotating anode'
_diffrn_radiation_type MoK\a
_diffrn_radiation_wavelength 0.71073
_diffrn_reflns_av_R_equivalents 0.0234
_diffrn_reflns_av_unetI/netI 0.0149
_diffrn_reflns_Laue_measured_fraction_full 0.999
_diffrn_reflns_Laue_measured_fraction_max 0.999
_diffrn_reflns_limit_h_max 12
_diffrn_reflns_limit_h_min -12
_diffrn_reflns_limit_k_max 24
_diffrn_reflns_limit_k_min -24
_diffrn_reflns_limit_l_max 16
_diffrn_reflns_limit_l_min -16
_diffrn_reflns_number 32227
_diffrn_reflns_point_group_measured_fraction_full 0.999
_diffrn_reflns_point_group_measured_fraction_max 0.999
_diffrn_reflns_theta_full 26.000
_diffrn_reflns_theta_max 26.020
_diffrn_reflns_theta_min 2.435
_exptl_absorpt_coefficient_mu 0.647
_exptl_absorpt_correction_T_max 0.8085
_exptl_absorpt_correction_T_min 0.7616
_exptl_absorpt_correction_type multi-scan
_exptl_absorpt_process_details 'Sadabs 2008/1 (Bruker 2008)'
_exptl_crystal_colour yellow
_exptl_crystal_density_diffrn 1.306
_exptl_crystal_description block
_exptl_crystal_F_000 1040
_exptl_crystal_size_max 0.445
_exptl_crystal_size_mid 0.350
_exptl_crystal_size_min 0.343
_refine_diff_density_max 0.843
_refine_diff_density_min -0.320
_refine_diff_density_rms 0.056
_refine_ls_extinction_method none
_refine_ls_goodness_of_fit_ref 1.033
_refine_ls_hydrogen_treatment constr
_refine_ls_matrix_type full
_refine_ls_number_parameters 261
_refine_ls_number_reflns 4936
_refine_ls_number_restraints 0
_refine_ls_restrained_S_all 1.033
_refine_ls_R_factor_all 0.0342
_refine_ls_R_factor_gt 0.0306
_refine_ls_shift/su_max 0.001
_refine_ls_shift/su_mean 0.000
_refine_ls_structure_factor_coef Fsqd
_refine_ls_weighting_details 'w=1/[\s^2^(Fo^2^)+(0.0307P)^2^+2.8714P] where P=(Fo^2^+2Fc^2^)/3'
_refine_ls_weighting_scheme calc
_refine_ls_wR_factor_gt 0.0735
_refine_ls_wR_factor_ref 0.0757
_reflns_Friedel_coverage 0.000
_reflns_number_gt 4507
_reflns_number_total 4936
_reflns_threshold_expression 'I > 2\s(I)'
_cod_data_source_file c6dt03264h1.cif
_cod_data_source_block '_compound4__BAU21D'
_cod_database_code 7040829
_shelx_shelxl_version_number 2014/7
_shelx_space_group_comment
;
The symmetry employed for this shelxl refinement is uniquely defined
by the following loop, which should always be used as a source of
symmetry information in preference to the above space-group names.
They are only intended as comments.
;
_shelx_estimated_absorpt_t_min 0.762
_shelx_estimated_absorpt_t_max 0.808

loop_
_space_group_symop_operation_xyz
'x, y, z'
'-x+1/2, y+1/2, -z+1/2'
'-x, -y, -z'
'x-1/2, -y-1/2, z-1/2'

loop_
_atom_site_label
_atom_site_type_symbol
_atom_site_fract_x
_atom_site_fract_y
_atom_site_fract_z
_atom_site_U_iso_or_equiv
_atom_site_adp_type
_atom_site_occupancy
_atom_site_site_symmetry_order
_atom_site_calc_flag
_atom_site_refinement_flags_posn
_atom_site_refinement_flags_adp
_atom_site_refinement_flags_occupancy
_atom_site_disorder_assembly
_atom_site_disorder_group
Cl2 Cl 0.94683(4) 0.71719(2) 1.02429(3) 0.02184(11) Uani 1 1 d . . . . .
S1 S 0.87183(4) 0.63509(2) 0.79900(3) 0.01728(10) Uani 1 1 d . . . . .
Cl1 Cl 0.86963(5) 0.79713(2) 0.82034(4) 0.02181(11) Uani 1 1 d . . . . .
S2 S 0.70540(5) 0.60943(2) 0.95579(4) 0.02095(11) Uani 1 1 d . . . . .
S3 S 0.63943(4) 0.77281(2) 0.98571(3) 0.01741(11) Uani 1 1 d . . . . .
Si Si 0.78162(5) 0.71288(2) 0.89737(4) 0.01317(11) Uani 1 1 d . . . . .
N1 N 0.79608(19) 0.50778(8) 0.84034(14) 0.0282(4) Uani 1 1 d . . . . .
N2 N 0.38549(15) 0.78185(8) 0.87372(11) 0.0177(3) Uani 1 1 d . . . . .
C1 C 0.79030(18) 0.57327(9) 0.86337(14) 0.0188(4) Uani 1 1 d . . . . .
C2 C 0.7180(3) 0.45401(12) 0.8865(2) 0.0520(7) Uani 1 1 d . . . . .
H2 H 0.7381 0.4107 0.8512 0.062 Uiso 1 1 calc R U . . .
C3 C 0.5660(3) 0.46335(18) 0.8638(3) 0.0710(11) Uani 1 1 d . . . . .
H3A H 0.5197 0.4233 0.8876 0.106 Uiso 1 1 calc R U . . .
H3B H 0.5395 0.4688 0.7897 0.106 Uiso 1 1 calc R U . . .
H3C H 0.5390 0.5041 0.8994 0.106 Uiso 1 1 calc R U . . .
C4 C 0.7739(5) 0.44317(14) 1.0009(2) 0.0739(11) Uani 1 1 d . . . . .
H4A H 0.7564 0.4841 1.0400 0.111 Uiso 1 1 calc R U . . .
H4B H 0.8731 0.4346 1.0080 0.111 Uiso 1 1 calc R U . . .
H4C H 0.7279 0.4039 1.0273 0.111 Uiso 1 1 calc R U . . .
S4 S 0.58116(4) 0.72010(2) 0.78270(3) 0.01655(10) Uani 1 1 d . . . . .
C5 C 0.8774(2) 0.48539(11) 0.75649(18) 0.0346(5) Uani 1 1 d . . . . .
H5 H 0.9371 0.5245 0.7419 0.041 Uiso 1 1 calc R U . . .
C6 C 0.7809(3) 0.47106(12) 0.65974(18) 0.0378(5) Uani 1 1 d . . . . .
H6A H 0.7223 0.4320 0.6710 0.057 Uiso 1 1 calc R U . . .
H6B H 0.8341 0.4606 0.6039 0.057 Uiso 1 1 calc R U . . .
H6C H 0.7234 0.5113 0.6414 0.057 Uiso 1 1 calc R U . . .
C7 C 0.9710(3) 0.42549(15) 0.7894(2) 0.0598(8) Uani 1 1 d . . . . .
H7A H 1.0275 0.4362 0.8548 0.090 Uiso 1 1 calc R U . . .
H7B H 1.0306 0.4166 0.7369 0.090 Uiso 1 1 calc R U . . .
H7C H 0.9152 0.3849 0.7978 0.090 Uiso 1 1 calc R U . . .
C8 C 0.51452(18) 0.76196(9) 0.87997(13) 0.0147(3) Uani 1 1 d . . . . .
C9 C 0.29094(19) 0.76968(10) 0.77594(14) 0.0212(4) Uani 1 1 d . . . . .
H9 H 0.3497 0.7599 0.7213 0.025 Uiso 1 1 calc R U . . .
C10 C 0.2053(2) 0.70620(11) 0.78738(16) 0.0268(4) Uani 1 1 d . . . . .
H10A H 0.2663 0.6671 0.8048 0.040 Uiso 1 1 calc R U . . .
H10B H 0.1460 0.6971 0.7226 0.040 Uiso 1 1 calc R U . . .
H10C H 0.1484 0.7134 0.8421 0.040 Uiso 1 1 calc R U . . .
C11 C 0.2050(2) 0.83204(11) 0.74187(15) 0.0254(4) Uani 1 1 d . . . . .
H11A H 0.1388 0.8402 0.7899 0.038 Uiso 1 1 calc R U . . .
H11B H 0.1557 0.8243 0.6729 0.038 Uiso 1 1 calc R U . . .
H11C H 0.2652 0.8719 0.7408 0.038 Uiso 1 1 calc R U . . .
C12 C 0.3217(2) 0.80850(11) 0.96314(15) 0.0250(4) Uani 1 1 d . . . . .
H12 H 0.2218 0.8143 0.9376 0.030 Uiso 1 1 calc R U . . .
C13 C 0.3292(2) 0.75765(12) 1.05138(15) 0.0281(4) Uani 1 1 d . . . . .
H13A H 0.4242 0.7542 1.0851 0.042 Uiso 1 1 calc R U . . .
H13B H 0.2978 0.7128 1.0246 0.042 Uiso 1 1 calc R U . . .
H13C H 0.2702 0.7732 1.1012 0.042 Uiso 1 1 calc R U . . .
C14 C 0.3749(3) 0.87915(11) 0.99497(18) 0.0357(5) Uani 1 1 d . . . . .
H14A H 0.3244 0.8969 1.0486 0.054 Uiso 1 1 calc R U . . .
H14B H 0.3618 0.9097 0.9353 0.054 Uiso 1 1 calc R U . . .
H14C H 0.4730 0.8764 1.0216 0.054 Uiso 1 1 calc R U . . .
N3 N 0.2003(6) 0.5322(2) 0.6579(4) 0.0967(15) Uani 0.757(4) 1 d . . P A 1
C15 C 0.2890(5) 0.55641(19) 0.6302(3) 0.0515(10) Uani 0.757(4) 1 d . . P A 1
C16 C 0.4011(5) 0.5943(2) 0.5893(3) 0.0558(12) Uani 0.757(4) 1 d . . P A 1
H16A H 0.4707 0.5619 0.5725 0.084 Uiso 0.757(4) 1 calc R U P A 1
H16B H 0.4432 0.6266 0.6413 0.084 Uiso 0.757(4) 1 calc R U P A 1
H16C H 0.3631 0.6192 0.5273 0.084 Uiso 0.757(4) 1 calc R U P A 1
N3B N 0.3838(17) 0.4833(7) 0.6103(12) 0.0967(15) Uani 0.243(4) 1 d . . P A 2
C15B C 0.4059(13) 0.5399(6) 0.5953(10) 0.060(4) Uani 0.243(4) 1 d . . P A 2
C16B C 0.4670(15) 0.5986(8) 0.5588(12) 0.0558(12) Uani 0.243(4) 1 d . . P A 2
H16D H 0.5364 0.5848 0.5159 0.084 Uiso 0.243(4) 1 calc R U P A 2
H16E H 0.5107 0.6254 0.6172 0.084 Uiso 0.243(4) 1 calc R U P A 2
H16F H 0.3963 0.6262 0.5180 0.084 Uiso 0.243(4) 1 calc R U P A 2

loop_
_atom_site_aniso_label
_atom_site_aniso_U_11
_atom_site_aniso_U_22
_atom_site_aniso_U_33
_atom_site_aniso_U_23
_atom_site_aniso_U_13
_atom_site_aniso_U_12
Cl2 0.0168(2) 0.0256(2) 0.0213(2) -0.00459(18) -0.00404(17) 0.00274(17)
S1 0.0179(2) 0.0156(2) 0.0192(2) -0.00232(17) 0.00565(17) 0.00241(17)
Cl1 0.0225(2) 0.0147(2) 0.0295(2) 0.00272(17) 0.00840(19) -0.00181(17)
S2 0.0248(2) 0.0195(2) 0.0196(2) 0.00326(18) 0.00678(18) -0.00318(18)
S3 0.0152(2) 0.0224(2) 0.0141(2) -0.00604(17) 0.00032(16) 0.00346(17)
Si 0.0130(2) 0.0126(2) 0.0140(2) -0.00132(18) 0.00217(18) 0.00045(17)
N1 0.0364(10) 0.0131(8) 0.0328(10) -0.0016(7) -0.0040(8) -0.0003(7)
N2 0.0156(7) 0.0225(8) 0.0152(7) -0.0012(6) 0.0028(6) 0.0047(6)
C1 0.0191(9) 0.0151(8) 0.0204(9) 0.0008(7) -0.0042(7) -0.0003(7)
C2 0.094(2) 0.0195(11) 0.0454(15) 0.0019(10) 0.0202(15) -0.0158(13)
C3 0.075(2) 0.073(2) 0.073(2) -0.0283(18) 0.0413(18) -0.0509(19)
C4 0.157(4) 0.0293(14) 0.0402(16) 0.0019(12) 0.031(2) -0.0058(18)
S4 0.0152(2) 0.0219(2) 0.0124(2) -0.00357(17) 0.00145(16) 0.00306(17)
C5 0.0437(13) 0.0220(10) 0.0374(12) -0.0072(9) 0.0036(10) 0.0086(10)
C6 0.0523(14) 0.0256(11) 0.0352(12) 0.0019(9) 0.0052(11) -0.0073(10)
C7 0.074(2) 0.0510(17) 0.0511(17) -0.0054(14) -0.0027(15) 0.0320(16)
C8 0.0160(8) 0.0150(8) 0.0131(8) -0.0001(7) 0.0025(7) 0.0011(7)
C9 0.0163(9) 0.0309(10) 0.0159(9) 0.0006(8) 0.0008(7) 0.0031(8)
C10 0.0250(10) 0.0306(11) 0.0236(10) 0.0004(8) -0.0011(8) -0.0018(8)
C11 0.0190(9) 0.0342(11) 0.0223(10) 0.0074(8) 0.0006(8) 0.0013(8)
C12 0.0205(9) 0.0352(11) 0.0209(10) -0.0033(8) 0.0086(8) 0.0095(8)
C13 0.0257(10) 0.0408(12) 0.0188(10) -0.0018(9) 0.0069(8) -0.0004(9)
C14 0.0472(14) 0.0307(12) 0.0312(12) -0.0045(9) 0.0124(10) 0.0134(10)
N3 0.135(4) 0.059(3) 0.095(3) -0.016(2) 0.013(3) -0.021(3)
C15 0.068(3) 0.037(2) 0.048(2) -0.0159(16) -0.0006(19) -0.0124(19)
C16 0.060(3) 0.045(2) 0.055(3) -0.0163(19) -0.018(2) 0.009(2)
N3B 0.135(4) 0.059(3) 0.095(3) -0.016(2) 0.013(3) -0.021(3)
C15B 0.058(8) 0.047(7) 0.060(8) 0.028(6) -0.042(7) -0.022(6)
C16B 0.060(3) 0.045(2) 0.055(3) -0.0163(19) -0.018(2) 0.009(2)

loop_
_atom_type_symbol
_atom_type_description
_atom_type_scat_dispersion_real
_atom_type_scat_dispersion_imag
_atom_type_scat_source
C C 0.0033 0.0016 'International Tables Vol C Tables 4.2.6.8 and 6.1.1.4'
H H 0.0000 0.0000 'International Tables Vol C Tables 4.2.6.8 and 6.1.1.4'
N N 0.0061 0.0033 'International Tables Vol C Tables 4.2.6.8 and 6.1.1.4'
Si Si 0.0817 0.0704 'International Tables Vol C Tables 4.2.6.8 and 6.1.1.4'
S S 0.1246 0.1234 'International Tables Vol C Tables 4.2.6.8 and 6.1.1.4'
Cl Cl 0.1484 0.1585 'International Tables Vol C Tables 4.2.6.8 and 6.1.1.4'

loop_
_geom_angle_atom_site_label_1
_geom_angle_atom_site_label_2
_geom_angle_atom_site_label_3
_geom_angle
C1 S1 Si 87.05(8)
C1 S2 Si 85.22(8)
C8 S3 Si 86.80(8)
Cl2 Si Cl1 91.44(4)
Cl2 Si S1 98.97(5)
Cl1 Si S1 91.93(6)
Cl2 Si S3 92.00(5)
Cl1 Si S3 99.06(6)
S1 Si S3 164.28(3)
Cl2 Si S4 168.84(3)
Cl1 Si S4 90.44(4)
S1 Si S4 91.96(4)
S3 Si S4 76.84(5)
Cl2 Si S2 91.20(4)
Cl1 Si S2 168.60(3)
S1 Si S2 76.71(5)
S3 Si S2 91.93(5)
S4 Si S2 89.11(3)
C1 N1 C2 123.8(2)
C1 N1 C5 119.49(18)
C2 N1 C5 116.56(18)
C8 N2 C9 118.98(15)
C8 N2 C12 123.75(16)
C9 N2 C12 116.83(15)
N1 C1 S2 127.07(16)
N1 C1 S1 121.94(16)
S2 C1 S1 110.99(11)
N1 C2 C3 113.0(2)
N1 C2 C4 111.2(2)
C3 C2 C4 115.1(3)
C8 S4 Si 85.51(8)
C6 C5 N1 109.6(2)
C6 C5 C7 112.6(2)
N1 C5 C7 112.1(2)
N2 C8 S4 123.70(14)
N2 C8 S3 125.59(14)
S4 C8 S3 110.71(11)
N2 C9 C11 112.29(16)
N2 C9 C10 109.39(15)
C11 C9 C10 113.26(17)
N2 C12 C14 111.63(17)
N2 C12 C13 112.80(17)
C14 C12 C13 114.07(18)
N3 C15 C16 175.0(5)
N3B C15B C16B 160.3(19)

loop_
_geom_bond_atom_site_label_1
_geom_bond_atom_site_label_2
_geom_bond_distance
Cl2 Si 2.1639(14)
S1 C1 1.735(2)
S1 Si 2.2571(12)
Cl1 Si 2.1765(12)
S2 C1 1.718(2)
S2 Si 2.3275(15)
S3 C8 1.736(2)
S3 Si 2.2633(12)
Si S4 2.3146(15)
N1 C1 1.321(3)
N1 C2 1.481(3)
N1 C5 1.512(3)
N2 C8 1.318(2)
N2 C9 1.498(2)
N2 C12 1.499(2)
C2 C3 1.493(5)
C2 C4 1.543(4)
S4 C8 1.7219(19)
C5 C6 1.505(3)
C5 C7 1.517(3)
C9 C11 1.517(3)
C9 C10 1.521(3)
C12 C14 1.518(3)
C12 C13 1.523(3)
N3 C15 1.097(6)
C15 C16 1.488(6)
N3B C15B 1.151(17)
C15B C16B 1.411(19)

loop_
_geom_torsion_atom_site_label_1
_geom_torsion_atom_site_label_2
_geom_torsion_atom_site_label_3
_geom_torsion_atom_site_label_4
_geom_torsion
C2 N1 C1 S2 5.4(3)
C5 N1 C1 S2 -179.54(15)
C2 N1 C1 S1 -174.19(18)
C5 N1 C1 S1 0.8(3)
Si S2 C1 N1 -177.89(17)
Si S2 C1 S1 1.79(8)
Si S1 C1 N1 177.86(16)
Si S1 C1 S2 -1.84(9)
C1 N1 C2 C3 61.6(3)
C5 N1 C2 C3 -113.6(2)
C1 N1 C2 C4 -69.6(3)
C5 N1 C2 C4 115.2(2)
C1 N1 C5 C6 -101.8(2)
C2 N1 C5 C6 73.6(3)
C1 N1 C5 C7 132.4(2)
C2 N1 C5 C7 -52.2(3)
C9 N2 C8 S4 -1.9(2)
C12 N2 C8 S4 170.25(14)
C9 N2 C8 S3 178.94(13)
C12 N2 C8 S3 -8.9(3)
Si S4 C8 N2 -176.02(16)
Si S4 C8 S3 3.23(8)
Si S3 C8 N2 175.93(16)
Si S3 C8 S4 -3.30(8)
C8 N2 C9 C11 -134.18(17)
C12 N2 C9 C11 53.1(2)
C8 N2 C9 C10 99.2(2)
C12 N2 C9 C10 -73.5(2)
C8 N2 C12 C14 71.6(2)
C9 N2 C12 C14 -116.09(19)
C8 N2 C12 C13 -58.4(2)
C9 N2 C12 C13 113.92(19)
